data_2108690
loop_
_publ_author_name
'Korlyukov, Alexander A.'
'Vologzhanina, Anna V.'
'Trzybinski, Damian'
'Malinska, Maura'
'Wozniak, Krzysztof'

_publ_section_title
;
 Charge density analysis of abiraterone acetate
;
_journal_coeditor_code PX5030SUP1
_journal_issue 6
_journal_name_full 'Acta Crystallographica Section B'
_journal_page_first
;
;
_journal_paper_doi 10.1107/S2052520620013244
_journal_volume 76
_journal_year 2020
_chemical_absolute_configuration unk
_chemical_formula_sum 'C26 H33 N O2'
_chemical_formula_weight 391.53
_chemical_name_common 'abiraterone acetate'
_chemical_name_systematic
;
17-(pyridin-3-yl)androsta-5,16-dien-3-yl acetate
;
_space_group_crystal_system orthorhombic
_space_group_IT_number 19
_space_group_name_Hall 'P 2ac 2ab'
_space_group_name_H-M_alt 'P 21 21 21'
_audit_conform_dict_location ftp://ftp.iucr.org/pub/cif_core.dic
_audit_conform_dict_name cif_core.dic
_audit_conform_dict_version 2.3
_audit_creation_date '28-May-05 T23:25:00-00:00'
_audit_creation_method 'XD routine XDCIF'
_cell_angle_alpha 90
_cell_angle_beta 90
_cell_angle_gamma 90
_cell_formula_units_Z 4
_cell_length_a 7.43130(10)
_cell_length_b 9.63830(10)
_cell_length_c 29.8978(3)
_cell_measurement_reflns_used 1032
_cell_measurement_temperature 100.0(2)
_cell_measurement_theta_max 31.94
_cell_measurement_theta_min 2.32
_cell_volume 2141.43(4)
_computing_molecular_graphics 'Volkov et al, (2006)'
_computing_publication_material 'Volkov et al, (2006)'
_computing_structure_refinement 'Volkov et al, (2006)'
_diffrn_ambient_temperature 100.0(2)
_diffrn_measured_fraction_theta_full 0.998
_diffrn_measured_fraction_theta_max 0.996
_diffrn_measurement_device_type 'Ajilent Gemini'
_diffrn_measurement_method 'phi and omega scans'
_diffrn_radiation_type MoK\a
_diffrn_radiation_wavelength 0.71073
_diffrn_reflns_av_R_equivalents 0.0862
_diffrn_reflns_av_unetI/netI 0.0306
_diffrn_reflns_Laue_measured_fraction_full 0.998
_diffrn_reflns_Laue_measured_fraction_max 0.996
_diffrn_reflns_limit_h_max 14
_diffrn_reflns_limit_h_min -14
_diffrn_reflns_limit_k_max 19
_diffrn_reflns_limit_k_min -19
_diffrn_reflns_limit_l_max 60
_diffrn_reflns_limit_l_min -59
_diffrn_reflns_number 285205
_diffrn_reflns_point_group_measured_fraction_full 0.999
_diffrn_reflns_point_group_measured_fraction_max 0.996
_diffrn_reflns_theta_full 25.242
_diffrn_reflns_theta_max 45.586
_diffrn_reflns_theta_min 2.220
_exptl_absorpt_coefficient_mu 0.075
_exptl_absorpt_correction_T_max 0.904
_exptl_absorpt_correction_T_min 0.893
_exptl_absorpt_correction_type multi-scan
_exptl_absorpt_process_details ABSCAN
_exptl_crystal_colour colorless
_exptl_crystal_density_diffrn 1.214
_exptl_crystal_description prism
_exptl_crystal_F_000 848
_exptl_crystal_size_max 0.4
_exptl_crystal_size_mid 0.4
_exptl_crystal_size_min 0.03
_refine_diff_density_max 0.238
_refine_diff_density_min -0.245
_refine_diff_density_rms 0.055
_refine_ls_extinction_method none
_refine_ls_goodness_of_fit_ref 1.58
_refine_ls_matrix_type full
_refine_ls_number_parameters 791
_refine_ls_number_reflns 9475
_refine_ls_number_restraints 0
_refine_ls_R_factor_all 0.043
_refine_ls_R_factor_gt 0.04
_refine_ls_shift/su_max 0.00002
_refine_ls_structure_factor_coef F
_refine_ls_weighting_details
;
        calc w1 = [Fo*sqrt(w2) + sqrt(Fo^2^w2^2^ + sqrt(w2^2^))]^2^
        where
     calc w2 = q/[s^2^(Fo^2^) + (0.01 P)^2^ + 0.00 P + 0.00 + 0.00 sin(th)]
     where P = (0.3333 Fo^2^ + 0.6667 Fc^2^)
           q = 1.0
;
_refine_ls_weighting_scheme calc
_refine_ls_wR_factor_ref 0.031
_reflns_Friedel_coverage 0.820
_reflns_Friedel_fraction_full 1.000
_reflns_Friedel_fraction_max 0.995
_reflns_number_gt 17011
_reflns_number_total 18130
_reflns_threshold_expression 'I > 2\s(I)'
_cod_data_source_file px5030sup1.cif
_cod_data_source_block XD
_cod_database_code 2108690

loop_
_space_group_symop_id
_space_group_symop_operation_xyz
1 +X,+Y,+Z
2 1/2-X,-Y,1/2+Z
3 -X,1/2+Y,1/2-Z
4 1/2+X,1/2-Y,-Z

loop_
_atom_local_axes_atom_label
_atom_local_axes_atom0
_atom_local_axes_ax1
_atom_local_axes_atom1
_atom_local_axes_atom2
_atom_local_axes_ax2
O(1) C(23) Z O(1) C(21) Y
O(2) C(23) Z O(2) O(1) Y
N(1) C(1) Z N(1) C(5) Y
C(1) H(1) Z C(1) N(1) Y
C(2) H(2) Z C(2) C(3) Y
C(3) H(3) Z C(3) C(2) Y
C(4) C(3) Z C(4) C(5) Y
C(5) H(5) Z C(5) N(1) Y
C(6) C(7) Z C(6) C(4) Y
C(7) H(7) Z C(7) C(6) Y
C(8) H(8A) Z C(8) H(8B) Y
C(9) H(9) Z C(9) C(14) Y
C(10) C(11) Z C(10) C(6) Y
C(11) H(11A) Z C(11) H(11B) Y
C(12) H(12B) Z C(12) H(12A) Y
C(13) H(13) Z C(13) C(12) Y
C(14) H(14) Z C(14) C(9) Y
C(15) H(15B) Z C(15) H(15A) Y
C(16) H(16) Z C(16) C(17) Y
C(17) C(16) Z C(17) C(22) Y
C(18) C(17) Z C(18) C(26) Y
C(19) H(19B) Z C(19) H(19A) Y
C(20) H(20A) Z C(20) H(20B) Y
C(21) H(21) Z C(21) O(1) Y
C(22) H(22B) Z C(22) H(22A) Y
C(23) O(2) Z C(23) O(1) Y
C(24) H(24A) Z C(24) H(24C) Y
C(25) H(25A) Z C(25) H(25B) Y
C(26) H(26B) Z C(26) H(26A) Y
H(1) C(1) Z H(1) N(1) Y
H(2) C(2) Z H(2) C(1) Y
H(3) C(3) Z H(3) C(2) Y
H(5) C(5) Z H(5) N(1) Y
H(7) C(7) Z H(7) C(6) Y
H(8A) C(8) Z H(8A) H(8B) Y
H(8B) C(8) Z H(8B) H(8A) Y
H(9) C(9) Z H(9) C(8) Y
H(11A) C(11) Z H(11A) H(11B) Y
H(11B) C(11) Z H(11B) H(11A) Y
H(12A) C(12) Z H(12A) H(12B) Y
H(12B) C(12) Z H(12B) H(12A) Y
H(13) C(13) Z H(13) C(14) Y
H(14) C(14) Z H(14) C(15) Y
H(15A) C(15) Z H(15A) H(15B) Y
H(15B) C(15) Z H(15B) H(15A) Y
H(16) C(16) Z H(16) C(17) Y
H(19A) C(19) Z H(19A) H(19B) Y
H(19B) C(19) Z H(19B) H(19A) Y
H(20A) C(20) Z H(20A) H(20B) Y
H(20B) C(20) Z H(20B) H(20A) Y
H(21) C(21) Z H(21) O(1) Y
H(22A) C(22) Z H(22A) H(22B) Y
H(22B) C(22) Z H(22B) H(22A) Y
H(24A) C(24) Z H(24A) H(24B) Y
H(24B) C(24) Z H(24B) H(24A) Y
H(24C) C(24) Z H(24C) H(24A) Y
H(25A) C(25) Z H(25A) H(25B) Y
H(25B) C(25) Z H(25B) H(25C) Y
H(25C) C(25) Z H(25C) H(25B) Y
H(26A) C(26) Z H(26A) H(26B) Y
H(26B) C(26) Z H(26B) H(26C) Y
H(26C) C(26) Z H(26C) H(26B) Y

loop_
_atom_rho_multipole_atom_label
_atom_rho_multipole_coeff_Pv
_atom_rho_multipole_coeff_P00
_atom_rho_multipole_coeff_P11
_atom_rho_multipole_coeff_P1-1
_atom_rho_multipole_coeff_P10
_atom_rho_multipole_coeff_P20
_atom_rho_multipole_coeff_P21
_atom_rho_multipole_coeff_P2-1
_atom_rho_multipole_coeff_P22
_atom_rho_multipole_coeff_P2-2
_atom_rho_multipole_coeff_P30
_atom_rho_multipole_coeff_P31
_atom_rho_multipole_coeff_P3-1
_atom_rho_multipole_coeff_P32
_atom_rho_multipole_coeff_P3-2
_atom_rho_multipole_coeff_P33
_atom_rho_multipole_coeff_P3-3
_atom_rho_multipole_coeff_P40
_atom_rho_multipole_coeff_P41
_atom_rho_multipole_coeff_P4-1
_atom_rho_multipole_coeff_P42
_atom_rho_multipole_coeff_P4-2
_atom_rho_multipole_coeff_P43
_atom_rho_multipole_coeff_P4-3
_atom_rho_multipole_coeff_P44
_atom_rho_multipole_coeff_P4-4
_atom_rho_multipole_kappa
_atom_rho_multipole_kappa_prime0
_atom_rho_multipole_kappa_prime1
_atom_rho_multipole_kappa_prime2
_atom_rho_multipole_kappa_prime3
_atom_rho_multipole_kappa_prime4
_atom_rho_multipole_radial_slater_n0
_atom_rho_multipole_radial_slater_zeta0
_atom_rho_multipole_radial_slater_n1
_atom_rho_multipole_radial_slater_zeta1
_atom_rho_multipole_radial_slater_n2
_atom_rho_multipole_radial_slater_zeta2
_atom_rho_multipole_radial_slater_n3
_atom_rho_multipole_radial_slater_zeta3
_atom_rho_multipole_radial_slater_n4
_atom_rho_multipole_radial_slater_zeta4
O(1) 6.50(11) 0 0.04(3) -0.06(3) 0.00(4) -0.01(3) 0.02(3) 0.04(3) 0.00(2) 0.00(2) 0.07(2) 0.00(3) -0.02(2) 0.09(2) 0.04(2) -0.01(2) -0.060(19) 0 0 0 0 0 0 0 0 0 0.980(7) 0.776754 0.776754 0.776754 0.776754 0.776754 2 4.4974 2 4.4974 2 4.4974 3 4.4974 4 4.4974
O(2) 6.2(2) 0 0.07(5) -0.03(4) -0.07(8) 0.05(6) 0.02(5) 0.09(4) -0.13(4) 0.00(4) -0.02(4) 0.02(4) 0.03(3) 0.06(3) -0.01(3) 0.03(3) -0.05(2) 0 0 0 0 0 0 0 0 0 0.985(15) 0.81924 0.81924 0.81924 0.81924 0.81924 2 4.4974 2 4.4974 2 4.4974 3 4.4974 4 4.4974
N(1) 5.36(10) 0 -0.01(2) -0.08(2) -0.04(3) 0.09(3) -0.03(3) 0.01(2) -0.14(2) -0.04(2) 0.12(2) -0.013(19) 0.01(2) 0.041(18) -0.050(17) 0.015(16) -0.005(19) 0 0 0 0 0 0 0 0 0 0.987(8) 1.154807 1.154807 1.154807 1.154807 1.154807 2 3.81056 2 3.81056 2 3.81056 3 3.81056 4 3.81056
C(1) 4.37(8) 0 0.01(3) -0.13(5) -0.08(4) 0.12(3) -0.02(3) 0.05(4) -0.29(3) -0.06(3) 0.42(4) 0.02(3) 0.03(4) 0.30(3) 0.03(3) -0.02(3) 0.03(4) 0 0 0 0 0 0 0 0 0 1.006(4) 0.875558 0.875558 0.875558 0.875558 0.875558 2 3.1303 2 3.1303 2 3.1303 3 3.1303 4 3.1303
C(2) 4.20(8) 0 0.02(3) 0.12(4) 0.05(4) 0.18(3) -0.07(3) -0.04(4) -0.13(3) -0.04(3) 0.28(3) 0.00(2) 0.04(4) 0.16(3) 0.02(3) -0.04(3) 0.02(4) 0 0 0 0 0 0 0 0 0 1.006(4) 0.875558 0.875558 0.875558 0.875558 0.875558 2 3.1303 2 3.1303 2 3.1303 3 3.1303 4 3.1303
C(3) 4.17(7) 0 0.01(3) 0.02(4) -0.04(4) 0.13(3) 0.03(3) 0.00(3) -0.29(3) 0.11(3) 0.29(3) -0.01(3) -0.02(3) 0.25(4) -0.01(3) 0.07(3) -0.01(3) 0 0 0 0 0 0 0 0 0 1.006(4) 0.875558 0.875558 0.875558 0.875558 0.875558 2 3.1303 2 3.1303 2 3.1303 3 3.1303 4 3.1303
C(4) 3.98(7) 0 0.07(3) -0.02(4) 0.05(4) 0.09(3) 0.08(2) 0.02(3) -0.21(3) -0.01(3) 0.27(4) 0.03(3) -0.02(4) 0.21(3) 0.01(3) 0.03(3) 0.01(3) 0 0 0 0 0 0 0 0 0 1.006(4) 0.875558 0.875558 0.875558 0.875558 0.875558 2 3.1303 2 3.1303 2 3.1303 3 3.1303 4 3.1303
C(5) 4.30(7) 0 0.01(3) -0.05(4) 0.00(4) 0.14(3) 0.03(2) 0.00(3) -0.24(3) 0.01(3) 0.37(4) -0.01(3) -0.02(3) 0.29(3) -0.06(3) -0.02(3) -0.03(3) 0 0 0 0 0 0 0 0 0 1.006(4) 0.875558 0.875558 0.875558 0.875558 0.875558 2 3.1303 2 3.1303 2 3.1303 3 3.1303 4 3.1303
C(6) 4.00(11) 0 0.04(3) 0.00(4) 0.07(5) 0.12(4) 0.01(3) -0.02(3) -0.16(3) 0.05(3) 0.31(4) 0.00(4) 0.17(4) 0.31(4) -0.01(4) 0.01(3) 0.00(3) 0 0 0 0 0 0 0 0 0 0.999(9) 0.806594 0.806594 0.806594 0.806594 0.806594 2 3.1303 2 3.1303 2 3.1303 3 3.1303 4 3.1303
C(7) 4.07(12) 0 0.02(3) -0.03(4) -0.06(3) 0.11(3) -0.03(2) -0.08(3) -0.17(3) 0.02(3) 0.29(3) -0.01(3) 0.07(3) 0.16(3) 0.01(3) 0.00(3) 0.00(3) 0 0 0 0 0 0 0 0 0 1.004(9) 0.898161 0.898161 0.898161 0.898161 0.898161 2 3.1303 2 3.1303 2 3.1303 3 3.1303 4 3.1303
C(8) 4.10(6) 0 -0.03(4) 0.05(4) 0.03(4) 0.09(4) -0.01(3) 0.10(3) -0.13(3) 0.06(3) 0.38(4) 0.07(3) -0.02(3) -0.01(3) -0.10(4) 0.04(3) -0.33(3) 0 0 0 0 0 0 0 0 0 1.013(4) 0.811383 0.811383 0.811383 0.811383 0.811383 2 3.1303 2 3.1303 2 3.1303 3 3.1303 4 3.1303
C(9) 4.11(6) 0 0.06(3) -0.09(4) 0.00(4) 0.05(3) 0.01(3) -0.04(3) -0.05(3) -0.02(3) 0.47(3) 0.01(3) 0.05(3) 0.08(3) 0.10(4) -0.04(3) -0.38(3) 0 0 0 0 0 0 0 0 0 1.013(4) 0.811383 0.811383 0.811383 0.811383 0.811383 2 3.1303 2 3.1303 2 3.1303 3 3.1303 4 3.1303
C(10) 3.73(7) 0 -0.03(4) 0.01(4) -0.02(4) 0.00(3) 0.03(3) 0.02(3) 0.03(3) 0.00(3) 0.41(4) 0.11(3) 0.04(3) 0.05(3) 0.10(3) -0.09(4) -0.32(3) 0 0 0 0 0 0 0 0 0 1.013(4) 0.811383 0.811383 0.811383 0.811383 0.811383 2 3.1303 2 3.1303 2 3.1303 3 3.1303 4 3.1303
C(11) 4.04(6) 0 0.04(3) 0.01(4) -0.04(4) -0.02(3) -0.07(3) 0.02(3) -0.04(3) 0.02(3) 0.37(4) 0.02(3) -0.04(3) 0.04(3) -0.01(4) 0.04(3) -0.37(3) 0 0 0 0 0 0 0 0 0 1.013(4) 0.811383 0.811383 0.811383 0.811383 0.811383 2 3.1303 2 3.1303 2 3.1303 3 3.1303 4 3.1303
C(12) 4.01(6) 0 -0.03(3) 0.07(4) 0.07(4) 0.01(4) 0.02(3) 0.03(3) -0.03(3) -0.02(3) 0.45(4) -0.06(3) -0.02(3) -0.04(4) 0.05(3) 0.02(3) -0.36(3) 0 0 0 0 0 0 0 0 0 1.013(4) 0.811383 0.811383 0.811383 0.811383 0.811383 2 3.1303 2 3.1303 2 3.1303 3 3.1303 4 3.1303
C(13) 3.92(6) 0 0.00(3) -0.02(3) 0.06(3) 0.04(3) -0.03(3) 0.01(3) 0.00(3) 0.02(3) 0.35(3) 0.06(3) 0.01(3) -0.03(3) -0.05(3) 0.05(3) -0.36(3) 0 0 0 0 0 0 0 0 0 1.013(4) 0.811383 0.811383 0.811383 0.811383 0.811383 2 3.1303 2 3.1303 2 3.1303 3 3.1303 4 3.1303
C(14) 3.85(6) 0 -0.02(4) 0.06(3) 0.04(3) 0.07(3) 0.02(3) 0.00(3) 0.03(3) -0.01(3) 0.53(3) 0.05(3) -0.02(3) 0.03(3) 0.01(4) -0.03(3) -0.27(3) 0 0 0 0 0 0 0 0 0 1.013(4) 0.811383 0.811383 0.811383 0.811383 0.811383 2 3.1303 2 3.1303 2 3.1303 3 3.1303 4 3.1303
C(15) 4.06(6) 0 -0.01(4) -0.08(4) -0.05(4) -0.02(3) 0.00(3) 0.00(3) -0.05(3) -0.02(3) 0.46(4) 0.00(3) 0.01(3) -0.03(3) -0.01(3) 0.06(3) -0.40(4) 0 0 0 0 0 0 0 0 0 1.013(4) 0.811383 0.811383 0.811383 0.811383 0.811383 2 3.1303 2 3.1303 2 3.1303 3 3.1303 4 3.1303
C(16) 3.97(12) 0 -0.02(3) 0.09(4) 0.05(3) 0.10(3) -0.01(3) -0.03(3) -0.16(3) 0.00(3) 0.22(3) -0.01(3) -0.07(3) 0.15(3) -0.02(3) 0.02(3) 0.01(3) 0 0 0 0 0 0 0 0 0 1.004(9) 0.898161 0.898161 0.898161 0.898161 0.898161 2 3.1303 2 3.1303 2 3.1303 3 3.1303 4 3.1303
C(17) 4.14(12) 0 0.08(3) 0.00(4) 0.10(5) 0.23(4) 0.02(3) -0.03(3) -0.17(3) 0.01(3) 0.36(4) 0.03(4) 0.07(4) 0.38(3) 0.06(4) -0.04(3) 0.00(3) 0 0 0 0 0 0 0 0 0 0.999(9) 0.806594 0.806594 0.806594 0.806594 0.806594 2 3.1303 2 3.1303 2 3.1303 3 3.1303 4 3.1303
C(18) 3.71(7) 0 0.01(3) -0.01(4) 0.02(4) -0.02(3) 0.02(3) 0.00(3) 0.00(3) 0.00(3) 0.40(3) 0.01(3) -0.02(4) 0.07(3) 0.02(4) -0.02(4) -0.34(3) 0 0 0 0 0 0 0 0 0 1.013(4) 0.811383 0.811383 0.811383 0.811383 0.811383 2 3.1303 2 3.1303 2 3.1303 3 3.1303 4 3.1303
C(19) 4.1988 0 0.00(3) 0.02(4) -0.02(4) 0.00(4) 0.05(3) 0.05(3) -0.08(3) 0.01(3) 0.41(4) -0.02(3) -0.04(3) 0.01(3) -0.01(3) 0.01(3) -0.38(3) 0 0 0 0 0 0 0 0 0 1.013(4) 0.811383 0.811383 0.811383 0.811383 0.811383 2 3.1303 2 3.1303 2 3.1303 3 3.1303 4 3.1303
C(20) 3.92(7) 0 0.03(4) 0.12(4) 0.07(4) 0.06(4) -0.01(3) -0.06(3) -0.03(3) -0.01(3) 0.41(4) 0.00(3) 0.01(4) -0.01(4) 0.00(3) -0.01(3) -0.34(4) 0 0 0 0 0 0 0 0 0 1.013(4) 0.811383 0.811383 0.811383 0.811383 0.811383 2 3.1303 2 3.1303 2 3.1303 3 3.1303 4 3.1303
C(21) 3.83(12) 0 -0.07(4) -0.10(3) 0.09(4) 0.06(3) -0.01(3) 0.09(3) 0.11(3) -0.01(3) 0.39(3) 0.02(3) -0.03(3) 0.00(3) -0.03(4) 0.03(3) -0.33(4) 0 0 0 0 0 0 0 0 0 1.015(11) 0.827166 0.827166 0.827166 0.827166 0.827166 2 3.1303 2 3.1303 2 3.1303 3 3.1303 4 3.1303
C(22) 4.03(7) 0 -0.07(4) 0.06(4) 0.06(4) 0.02(3) 0.02(3) 0.02(3) 0.05(3) 0.00(3) 0.36(4) -0.02(3) -0.06(3) -0.03(4) 0.02(4) -0.01(3) -0.32(3) 0 0 0 0 0 0 0 0 0 1.013(4) 0.811383 0.811383 0.811383 0.811383 0.811383 2 3.1303 2 3.1303 2 3.1303 3 3.1303 4 3.1303
C(23) 4.6(3) 0 0.01(5) -0.10(5) 0.18(11) 0.46(9) 0.00(5) 0.00(5) -0.27(4) -0.02(4) 0.62(9) 0.10(6) -0.10(6) 0.35(5) 0.06(5) 0.02(4) -0.08(4) 0 0 0 0 0 0 0 0 0 0.965(19) 0.781636 0.781636 0.781636 0.781636 0.781636 2 3.1303 2 3.1303 2 3.1303 3 3.1303 4 3.1303
C(24) 4.20(11) 0 -0.07(6) 0.29(7) -0.09(6) -0.20(5) 0.04(4) 0.01(5) -0.17(5) 0.13(5) -0.01(5) 0.00(5) 0.05(5) 0.06(5) 0.24(5) 0.00(5) -0.27(5) 0 0 0 0 0 0 0 0 0 1.007(8) 0.728645 0.728645 0.728645 0.728645 0.728645 2 3.1303 2 3.1303 2 3.1303 3 3.1303 4 3.1303
C(25) 4.17(10) 0 -0.03(5) -0.01(5) -0.06(5) 0.04(4) 0.13(3) 0.01(3) -0.09(4) 0.04(4) 0.56(6) -0.03(4) -0.05(4) -0.07(4) -0.06(4) 0.00(5) -0.43(4) 0 0 0 0 0 0 0 0 0 1.007(8) 0.728645 0.728645 0.728645 0.728645 0.728645 2 3.1303 2 3.1303 2 3.1303 3 3.1303 4 3.1303
C(26) 4.24(10) 0 0.00(5) 0.08(5) 0.10(4) 0.01(4) 0.03(3) 0.02(3) -0.05(4) -0.03(4) 0.46(4) -0.05(4) -0.03(4) 0.04(4) 0.04(4) -0.08(4) -0.37(4) 0 0 0 0 0 0 0 0 0 1.007(8) 0.728645 0.728645 0.728645 0.728645 0.728645 2 3.1303 2 3.1303 2 3.1303 3 3.1303 4 3.1303
H(1) 0.9089 0 0 0 0.12(3) 0 0 0 0 0 0 0 0 0 0 0 0 0 0 0 0 0 0 0 0 0 1.2 1.2 1.2 1.2 1.2 1.2 0 1.9154 1 1.9154 2 1.9154 3 1.9154 4 1.9154
H(2) 0.883 0 0 0 0.16(3) 0 0 0 0 0 0 0 0 0 0 0 0 0 0 0 0 0 0 0 0 0 1.2 1.2 1.2 1.2 1.2 1.2 0 1.9154 1 1.9154 2 1.9154 3 1.9154 4 1.9154
H(3) 0.9577 0 0 0 0.22(3) 0 0 0 0 0 0 0 0 0 0 0 0 0 0 0 0 0 0 0 0 0 1.2 1.2 1.2 1.2 1.2 1.2 0 1.9154 1 1.9154 2 1.9154 3 1.9154 4 1.9154
H(5) 0.91(4) 0 0 0 0.13(3) 0 0 0 0 0 0 0 0 0 0 0 0 0 0 0 0 0 0 0 0 0 1.2 1.2 1.2 1.2 1.2 1.2 0 1.9154 1 1.9154 2 1.9154 3 1.9154 4 1.9154
H(7) 0.90(4) 0 0 0 0.16(3) 0 0 0 0 0 0 0 0 0 0 0 0 0 0 0 0 0 0 0 0 0 1.2 1.2 1.2 1.2 1.2 1.2 0 1.9154 1 1.9154 2 1.9154 3 1.9154 4 1.9154
H(8A) 0.95(5) 0 0 0 0.19(3) 0 0 0 0 0 0 0 0 0 0 0 0 0 0 0 0 0 0 0 0 0 1.2 1.2 1.2 1.2 1.2 1.2 0 1.9154 1 1.9154 2 1.9154 3 1.9154 4 1.9154
H(8B) 0.90(4) 0 0 0 0.17(3) 0 0 0 0 0 0 0 0 0 0 0 0 0 0 0 0 0 0 0 0 0 1.2 1.2 1.2 1.2 1.2 1.2 0 1.9154 1 1.9154 2 1.9154 3 1.9154 4 1.9154
H(9) 0.9618 0 0 0 0.12(3) 0 0 0 0 0 0 0 0 0 0 0 0 0 0 0 0 0 0 0 0 0 1.2 1.2 1.2 1.2 1.2 1.2 0 1.9154 1 1.9154 2 1.9154 3 1.9154 4 1.9154
H(11A) 0.93(4) 0 0 0 0.20(3) 0 0 0 0 0 0 0 0 0 0 0 0 0 0 0 0 0 0 0 0 0 1.2 1.2 1.2 1.2 1.2 1.2 0 1.9154 1 1.9154 2 1.9154 3 1.9154 4 1.9154
H(11B) 0.91(4) 0 0 0 0.17(3) 0 0 0 0 0 0 0 0 0 0 0 0 0 0 0 0 0 0 0 0 0 1.2 1.2 1.2 1.2 1.2 1.2 0 1.9154 1 1.9154 2 1.9154 3 1.9154 4 1.9154
H(12A) 0.90(4) 0 0 0 0.16(3) 0 0 0 0 0 0 0 0 0 0 0 0 0 0 0 0 0 0 0 0 0 1.2 1.2 1.2 1.2 1.2 1.2 0 1.9154 1 1.9154 2 1.9154 3 1.9154 4 1.9154
H(12B) 0.92(4) 0 0 0 0.15(3) 0 0 0 0 0 0 0 0 0 0 0 0 0 0 0 0 0 0 0 0 0 1.2 1.2 1.2 1.2 1.2 1.2 0 1.9154 1 1.9154 2 1.9154 3 1.9154 4 1.9154
H(13) 0.9617 0 0 0 0.13(2) 0 0 0 0 0 0 0 0 0 0 0 0 0 0 0 0 0 0 0 0 0 1.2 1.2 1.2 1.2 1.2 1.2 0 1.9154 1 1.9154 2 1.9154 3 1.9154 4 1.9154
H(14) 0.9258 0 0 0 0.12(2) 0 0 0 0 0 0 0 0 0 0 0 0 0 0 0 0 0 0 0 0 0 1.2 1.2 1.2 1.2 1.2 1.2 0 1.9154 1 1.9154 2 1.9154 3 1.9154 4 1.9154
H(15A) 0.93(4) 0 0 0 0.14(3) 0 0 0 0 0 0 0 0 0 0 0 0 0 0 0 0 0 0 0 0 0 1.2 1.2 1.2 1.2 1.2 1.2 0 1.9154 1 1.9154 2 1.9154 3 1.9154 4 1.9154
H(15B) 1.00(4) 0 0 0 0.14(3) 0 0 0 0 0 0 0 0 0 0 0 0 0 0 0 0 0 0 0 0 0 1.2 1.2 1.2 1.2 1.2 1.2 0 1.9154 1 1.9154 2 1.9154 3 1.9154 4 1.9154
H(16) 0.9746 0 0 0 0.09(3) 0 0 0 0 0 0 0 0 0 0 0 0 0 0 0 0 0 0 0 0 0 1.2 1.2 1.2 1.2 1.2 1.2 0 1.9154 1 1.9154 2 1.9154 3 1.9154 4 1.9154
H(19A) 0.85(4) 0 0 0 0.12(3) 0 0 0 0 0 0 0 0 0 0 0 0 0 0 0 0 0 0 0 0 0 1.2 1.2 1.2 1.2 1.2 1.2 0 1.9154 1 1.9154 2 1.9154 3 1.9154 4 1.9154
H(19B) 0.91(4) 0 0 0 0.18(3) 0 0 0 0 0 0 0 0 0 0 0 0 0 0 0 0 0 0 0 0 0 1.2 1.2 1.2 1.2 1.2 1.2 0 1.9154 1 1.9154 2 1.9154 3 1.9154 4 1.9154
H(20A) 0.93(5) 0 0 0 0.15(3) 0 0 0 0 0 0 0 0 0 0 0 0 0 0 0 0 0 0 0 0 0 1.2 1.2 1.2 1.2 1.2 1.2 0 1.9154 1 1.9154 2 1.9154 3 1.9154 4 1.9154
H(20B) 0.87(4) 0 0 0 0.14(3) 0 0 0 0 0 0 0 0 0 0 0 0 0 0 0 0 0 0 0 0 0 1.2 1.2 1.2 1.2 1.2 1.2 0 1.9154 1 1.9154 2 1.9154 3 1.9154 4 1.9154
H(21) 0.9209 0 0 0 0.17(3) 0 0 0 0 0 0 0 0 0 0 0 0 0 0 0 0 0 0 0 0 0 1.2 1.2 1.2 1.2 1.2 1.2 0 1.9154 1 1.9154 2 1.9154 3 1.9154 4 1.9154
H(22A) 0.99(4) 0 0 0 0.20(3) 0 0 0 0 0 0 0 0 0 0 0 0 0 0 0 0 0 0 0 0 0 1.2 1.2 1.2 1.2 1.2 1.2 0 1.9154 1 1.9154 2 1.9154 3 1.9154 4 1.9154
H(22B) 0.93(4) 0 0 0 0.17(3) 0 0 0 0 0 0 0 0 0 0 0 0 0 0 0 0 0 0 0 0 0 1.2 1.2 1.2 1.2 1.2 1.2 0 1.9154 1 1.9154 2 1.9154 3 1.9154 4 1.9154
H(24A) 1.0386 0 0 0 0.26(3) 0 0 0 0 0 0 0 0 0 0 0 0 0 0 0 0 0 0 0 0 0 1.2 1.2 1.2 1.2 1.2 1.2 0 1.9154 1 1.9154 2 1.9154 3 1.9154 4 1.9154
H(24B) 0.91(6) 0 0 0 0.21(3) 0 0 0 0 0 0 0 0 0 0 0 0 0 0 0 0 0 0 0 0 0 1.2 1.2 1.2 1.2 1.2 1.2 0 1.9154 1 1.9154 2 1.9154 3 1.9154 4 1.9154
H(24C) 0.49(7) 0 0 0 0.06(4) 0 0 0 0 0 0 0 0 0 0 0 0 0 0 0 0 0 0 0 0 0 1.2 1.2 1.2 1.2 1.2 1.2 0 1.9154 1 1.9154 2 1.9154 3 1.9154 4 1.9154
H(25A) 0.98(5) 0 0 0 0.16(3) 0 0 0 0 0 0 0 0 0 0 0 0 0 0 0 0 0 0 0 0 0 1.2 1.2 1.2 1.2 1.2 1.2 0 1.9154 1 1.9154 2 1.9154 3 1.9154 4 1.9154
H(25B) 0.86(5) 0 0 0 0.15(3) 0 0 0 0 0 0 0 0 0 0 0 0 0 0 0 0 0 0 0 0 0 1.2 1.2 1.2 1.2 1.2 1.2 0 1.9154 1 1.9154 2 1.9154 3 1.9154 4 1.9154
H(25C) 0.92(5) 0 0 0 0.22(3) 0 0 0 0 0 0 0 0 0 0 0 0 0 0 0 0 0 0 0 0 0 1.2 1.2 1.2 1.2 1.2 1.2 0 1.9154 1 1.9154 2 1.9154 3 1.9154 4 1.9154
H(26A) 0.90(5) 0 0 0 0.16(3) 0 0 0 0 0 0 0 0 0 0 0 0 0 0 0 0 0 0 0 0 0 1.2 1.2 1.2 1.2 1.2 1.2 0 1.9154 1 1.9154 2 1.9154 3 1.9154 4 1.9154
H(26B) 0.81(5) 0 0 0 0.15(3) 0 0 0 0 0 0 0 0 0 0 0 0 0 0 0 0 0 0 0 0 0 1.2 1.2 1.2 1.2 1.2 1.2 0 1.9154 1 1.9154 2 1.9154 3 1.9154 4 1.9154
H(26C) 0.90(5) 0 0 0 0.21(3) 0 0 0 0 0 0 0 0 0 0 0 0 0 0 0 0 0 0 0 0 0 1.2 1.2 1.2 1.2 1.2 1.2 0 1.9154 1 1.9154 2 1.9154 3 1.9154 4 1.9154

loop_
_atom_site_aniso_label
_atom_site_aniso_U_11
_atom_site_aniso_U_22
_atom_site_aniso_U_33
_atom_site_aniso_U_23
_atom_site_aniso_U_13
_atom_site_aniso_U_12
O(1) 0.0280(3) 0.0196(4) 0.0133(3) 0.0012(2) -0.0055(2) -0.0020(3)
O(2) 0.0790(12) 0.0221(6) 0.0248(5) -0.0083(4) -0.0033(6) -0.0005(7)
N(1) 0.0173(4) 0.0346(6) 0.0174(4) 0.0036(4) -0.0029(3) 0.0030(4)
C(1) 0.0262(4) 0.0270(4) 0.0150(3) 0.0015(3) -0.0045(3) 0.0058(3)
C(2) 0.0309(4) 0.0186(4) 0.0126(3) 0.0022(2) -0.0034(3) -0.0004(3)
C(3) 0.0216(3) 0.0162(3) 0.0115(2) 0.0008(2) -0.0006(2) -0.0032(2)
C(4) 0.0146(2) 0.0149(3) 0.0104(2) 0.00005(19) 0.00060(18) -0.0003(2)
C(5) 0.0143(3) 0.0252(4) 0.0150(3) 0.0030(2) -0.0001(2) -0.0003(3)
C(6) 0.0128(2) 0.0142(3) 0.0118(2) 0.00053(18) 0.00217(17) -0.0001(2)
C(7) 0.0139(3) 0.0228(4) 0.0145(3) 0.0009(2) 0.0048(2) 0.0016(2)
C(8) 0.0117(2) 0.0209(3) 0.0178(3) 0.0005(2) 0.0042(2) 0.0042(2)
C(9) 0.00910(19) 0.0109(2) 0.0137(2) 0.00086(17) 0.00218(16) 0.00051(17)
C(10) 0.0098(2) 0.0104(2) 0.0119(2) -0.00027(17) 0.00161(16) -0.00008(17)
C(11) 0.0101(2) 0.0150(3) 0.0122(2) 0.00033(18) 0.00042(17) 0.00346(18)
C(12) 0.00852(19) 0.0198(3) 0.0120(2) 0.00032(19) 0.00070(16) 0.0023(2)
C(13) 0.00844(18) 0.0087(2) 0.0125(2) 0.00069(16) 0.00028(15) 0.00072(16)
C(14) 0.00838(19) 0.0091(2) 0.0144(2) 0.00073(17) 0.00101(16) 0.00096(17)
C(15) 0.0087(2) 0.0156(3) 0.0178(3) 0.0026(2) 0.00013(17) 0.0010(2)
C(16) 0.0095(2) 0.0160(3) 0.0185(3) 0.0024(2) -0.00226(19) 0.0016(2)
C(17) 0.0115(2) 0.0112(3) 0.0145(2) 0.00170(18) -0.00221(18) 0.00120(19)
C(18) 0.01006(19) 0.0081(2) 0.0124(2) 0.00086(16) -0.00033(16) -0.00005(17)
C(19) 0.0170(3) 0.0141(3) 0.0129(2) -0.00091(19) -0.00088(19) 0.0050(2)
C(20) 0.0203(3) 0.0211(3) 0.0126(2) -0.0003(2) -0.0007(2) 0.0036(3)
C(21) 0.0210(3) 0.0140(3) 0.0138(2) 0.0012(2) -0.0037(2) -0.0004(2)
C(22) 0.0177(3) 0.0167(3) 0.0158(3) 0.0026(2) -0.0043(2) 0.0029(2)
C(23) 0.0360(4) 0.0251(5) 0.0159(3) -0.0038(3) -0.0052(3) -0.0048(4)
C(24) 0.0493(6) 0.0450(7) 0.0156(3) -0.0017(4) -0.0075(3) -0.0093(5)
C(25) 0.0182(3) 0.0121(3) 0.0188(3) -0.0010(2) 0.0003(2) -0.0030(2)
C(26) 0.0171(2) 0.0115(3) 0.0185(3) 0.0027(2) -0.00015(19) -0.0045(2)
H(1) 0.043882 0.05644 0.035338 0.012606 -0.011018 0.014059
H(2) 0.054203 0.037589 0.031638 0.015042 -0.003655 -0.004384
H(3) 0.029332 0.039754 0.034214 0.008542 0.000661 -0.008944
H(5) 0.026788 0.041732 0.029561 0.010195 0.000473 -0.005982
H(7) 0.029311 0.049704 0.024545 0.005704 0.010514 0.000983
H(8A) 0.043804 0.028706 0.033999 -0.0027 0.005961 0.011291
H(8B) 0.019648 0.054654 0.035218 0.003037 0.003611 -0.003456
H(9) 0.025632 0.017288 0.02993 0.000199 0.000581 -0.003345
H(11A) 0.036804 0.019601 0.029995 -0.00073 0.002442 0.000314
H(11B) 0.016867 0.047716 0.028157 -0.000381 -0.002475 0.003387
H(12A) 0.027494 0.039634 0.026173 -0.004863 0.003248 0.014113
H(12B) 0.028244 0.028806 0.03176 0.003445 -0.002723 -0.009017
H(13) 0.027047 0.014786 0.029017 -0.000287 -0.001012 -0.00279
H(14) 0.030097 0.014565 0.031088 -0.000544 0.000735 0.00018
H(15A) 0.028087 0.034355 0.036218 0.008562 -0.002369 -0.008564
H(15B) 0.02745 0.04246 0.03746 -0.002618 0.001783 0.016646
H(16) 0.018557 0.051569 0.035475 0.006198 -0.007238 0.00356
H(19A) 0.022896 0.049516 0.028588 -0.00289 -0.000736 0.009233
H(19B) 0.044556 0.02215 0.029674 -0.0012 0.00118 -0.000495
H(20A) 0.035762 0.037982 0.030946 0.006253 -0.001489 -0.00618
H(20B) 0.047429 0.042383 0.027748 -0.008444 0.00001 0.016669
H(21) 0.042467 0.022214 0.030559 0.001422 -0.005833 -0.006529
H(22A) 0.040748 0.02313 0.032432 0.005372 -0.000332 -0.006423
H(22B) 0.023832 0.042607 0.036001 0.001729 -0.008559 0.00032
H(24A) 0.057918 0.05958 0.036181 0.009178 -0.010066 0.006244
H(24B) 0.099546 0.048143 0.028141 -0.008523 -0.008638 0.001511
H(24C) 0.05897 0.066463 0.033157 0.007181 -0.004849 -0.01395
H(25A) 0.04451 0.027115 0.043615 -0.010213 0.012525 0.001787
H(25B) 0.056037 0.030325 0.023728 0.004949 0.000547 -0.012611
H(25C) 0.03293 0.036803 0.044757 0.001196 -0.013788 -0.009261
H(26A) 0.047328 0.026223 0.036289 -0.007402 0.009271 -0.006207
H(26B) 0.050242 0.037511 0.025667 0.011441 -0.008055 -0.012897
H(26C) 0.021178 0.043581 0.050201 0.006635 -0.003502 -0.005859

loop_
_atom_site_label
_atom_site_fract_x
_atom_site_fract_y
_atom_site_fract_z
_atom_site_U_iso_or_equiv
_atom_site_occupancy
_atom_site_symmetry_multiplicity
O(1) 0.55239(12) 0.40566(10) 0.55313(3) 0.02 1 4
O(2) 0.5933(3) 0.1821(2) 0.53414(5) 0.042 1 4
N(1) 1.14097(16) 0.24154(17) 0.93920(4) 0.023 1 4
C(1) 1.07929(14) 0.14454(11) 0.96716(3) 0.023 1 4
C(2) 0.89710(14) 0.11544(10) 0.97260(2) 0.021 1 4
C(3) 0.77276(11) 0.18835(9) 0.94699(2) 0.016 1 4
C(4) 0.83328(9) 0.28902(8) 0.91674(2) 0.013 1 4
C(5) 1.01952(11) 0.31128(10) 0.91514(2) 0.018 1 4
C(6) 0.70722(9) 0.36273(7) 0.88722(2) 0.013 1 4
C(7) 0.53277(10) 0.38870(9) 0.89645(2) 0.017 1 4
C(8) 0.43718(9) 0.45327(9) 0.85685(2) 0.017 1 4
C(9) 0.56518(8) 0.41103(7) 0.818913(19) 0.011 1 4
C(10) 0.75368(8) 0.41946(7) 0.840628(19) 0.011 1 4
C(11) 0.87988(8) 0.33310(8) 0.81142(2) 0.012 1 4
C(12) 0.87573(8) 0.38379(8) 0.76271(2) 0.013 1 4
C(13) 0.68575(7) 0.39194(6) 0.742166(19) 0.01 1 4
C(14) 0.55295(8) 0.47301(7) 0.772148(19) 0.011 1 4
C(15) 0.36174(8) 0.45870(8) 0.75361(2) 0.014 1 4
C(16) 0.35299(9) 0.46682(8) 0.70367(3) 0.015 1 4
C(17) 0.49552(8) 0.46311(7) 0.67622(2) 0.012 1 4
C(18) 0.68763(8) 0.44435(6) 0.693093(19) 0.01 1 4
C(19) 0.78086(10) 0.33327(8) 0.66376(2) 0.015 1 4
C(20) 0.76398(11) 0.35853(9) 0.61349(2) 0.018 1 4
C(21) 0.56703(11) 0.36856(8) 0.60016(2) 0.016 1 4
C(22) 0.47197(10) 0.48202(9) 0.62636(2) 0.017 1 4
C(23) 0.57228(14) 0.30230(13) 0.52351(3) 0.026 1 4
C(24) 0.56871(18) 0.35460(15) 0.47633(3) 0.037 1 4
C(25) 0.82246(9) 0.57000(8) 0.84537(2) 0.016 1 4
C(26) 0.78885(9) 0.58290(7) 0.68845(2) 0.016 1 4
H(1) 1.179323 0.086946 0.98584 0.045 1 4
H(2) 0.85567 0.036892 0.996365 0.041 1 4
H(3) 0.630352 0.16585 0.94958 0.034 1 4
H(5) 1.073126 0.389951 0.892969 0.033 1 4
H(7) 0.466068 0.365321 0.92772 0.035 1 4
H(8A) 0.427303 0.565683 0.860691 0.036 1 4
H(8B) 0.302621 0.409882 0.852407 0.037 1 4
H(9) 0.541431 0.299129 0.815051 0.024 1 4
H(11A) 0.837487 0.224719 0.812897 0.029 1 4
H(11B) 1.019023 0.334616 0.82315 0.031 1 4
H(12A) 0.959105 0.314096 0.742716 0.031 1 4
H(12B) 0.938578 0.486119 0.761367 0.03 1 4
H(13) 0.631303 0.285944 0.741542 0.024 1 4
H(14) 0.590708 0.583245 0.772685 0.025 1 4
H(15A) 0.306312 0.359396 0.76454 0.033 1 4
H(15B) 0.274427 0.539123 0.767425 0.036 1 4
H(16) 0.222579 0.476901 0.687901 0.035 1 4
H(19A) 0.923316 0.326722 0.672471 0.034 1 4
H(19B) 0.721148 0.232254 0.671058 0.032 1 4
H(20A) 0.831434 0.455207 0.604453 0.035 1 4
H(20B) 0.83029 0.274179 0.595521 0.039 1 4
H(21) 0.501251 0.267956 0.60575 0.032 1 4
H(22A) 0.528818 0.58069 0.615288 0.032 1 4
H(22B) 0.328767 0.485722 0.618264 0.034 1 4
H(24A) 0.447444 0.41227 0.469739 0.051 1 4
H(24B) 0.573863 0.268334 0.453471 0.059 1 4
H(24C) 0.68604 0.417667 0.47053 0.053 1 4
H(25A) 0.727955 0.630464 0.864502 0.038 1 4
H(25B) 0.843596 0.6209 0.813737 0.037 1 4
H(25C) 0.951436 0.571786 0.861794 0.038 1 4
H(26A) 0.742579 0.656667 0.712941 0.037 1 4
H(26B) 0.771371 0.629645 0.656021 0.038 1 4
H(26C) 0.931358 0.568962 0.693226 0.038 1 4

loop_
_geom_angle_atom_site_label_1
_geom_angle_atom_site_label_2
_geom_angle_atom_site_label_3
_geom_angle
_geom_angle_site_symmetry_1
_geom_angle_site_symmetry_2
_geom_angle_site_symmetry_3
_geom_angle_publ_flag
C(1) N(1) C(5) 117.23(11) 1_555 1_555 1_555 yes
N(1) C(1) C(2) 123.24(9) 1_555 1_555 1_555 yes
N(1) C(1) H(1) 116.50(10) 1_555 1_555 1_555 yes
C(2) C(1) H(1) 120.27(10) 1_555 1_555 1_555 yes
C(1) C(2) C(3) 118.69(8) 1_555 1_555 1_555 yes
C(1) C(2) H(2) 119.60(9) 1_555 1_555 1_555 yes
C(3) C(2) H(2) 121.71(9) 1_555 1_555 1_555 yes
C(2) C(3) C(4) 119.48(8) 1_555 1_555 1_555 yes
C(2) C(3) H(3) 120.59(8) 1_555 1_555 1_555 yes
C(4) C(3) H(3) 119.91(7) 1_555 1_555 1_555 yes
C(3) C(4) C(5) 116.44(7) 1_555 1_555 1_555 yes
C(3) C(4) C(6) 121.19(7) 1_555 1_555 1_555 yes
C(5) C(4) C(6) 122.33(7) 1_555 1_555 1_555 yes
N(1) C(5) C(4) 124.88(9) 1_555 1_555 1_555 yes
N(1) C(5) H(5) 115.69(9) 1_555 1_555 1_555 yes
C(4) C(5) H(5) 119.43(7) 1_555 1_555 1_555 yes
C(4) C(6) C(7) 125.39(6) 1_555 1_555 1_555 yes
C(4) C(6) C(10) 124.99(6) 1_555 1_555 1_555 yes
C(7) C(6) C(10) 109.61(6) 1_555 1_555 1_555 yes
C(6) C(7) C(8) 111.54(6) 1_555 1_555 1_555 yes
C(6) C(7) H(7) 125.34(7) 1_555 1_555 1_555 yes
C(8) C(7) H(7) 123.11(7) 1_555 1_555 1_555 yes
C(7) C(8) C(9) 100.25(5) 1_555 1_555 1_555 yes
C(8) C(9) C(14) 122.50(5) 1_555 1_555 1_555 yes
C(6) C(10) C(11) 117.54(5) 1_555 1_555 1_555 yes
C(10) C(11) C(12) 110.87(5) 1_555 1_555 1_555 yes
C(9) C(14) C(15) 110.62(5) 1_555 1_555 1_555 yes
C(14) C(15) C(16) 113.37(5) 1_555 1_555 1_555 yes
C(15) C(16) C(17) 125.10(6) 1_555 1_555 1_555 yes
C(15) C(16) H(16) 118.57(6) 1_555 1_555 1_555 yes
C(17) C(16) H(16) 116.33(7) 1_555 1_555 1_555 yes
C(16) C(17) C(18) 122.72(6) 1_555 1_555 1_555 yes
C(16) C(17) C(22) 120.59(6) 1_555 1_555 1_555 yes
C(18) C(17) C(22) 116.67(6) 1_555 1_555 1_555 yes
C(17) C(18) C(26) 108.95(5) 1_555 1_555 1_555 yes
C(19) C(20) C(21) 110.31(6) 1_555 1_555 1_555 yes
C(20) C(21) C(22) 110.99(6) 1_555 1_555 1_555 yes
C(17) C(22) C(21) 111.58(6) 1_555 1_555 1_555 yes
O(1) C(23) O(2) 123.45(10) 1_555 1_555 1_555 yes
O(1) C(23) C(24) 111.71(11) 1_555 1_555 1_555 yes
O(2) C(23) C(24) 124.83(11) 1_555 1_555 1_555 yes
C(23) C(24) H(24A) 111.15(10) 1_555 1_555 1_555 yes
C(23) C(24) H(24B) 109.71(11) 1_555 1_555 1_555 yes
C(23) C(24) H(24C) 109.10(8) 1_555 1_555 1_555 yes
H(24A) C(24) H(24B) 108.18(9) 1_555 1_555 1_555 yes
H(24A) C(24) H(24C) 110.89(12) 1_555 1_555 1_555 yes
H(24B) C(24) H(24C) 107.74(11) 1_555 1_555 1_555 yes
H(25A) C(25) H(25B) 108.36(6) 1_555 1_555 1_555 yes
H(25A) C(25) H(25C) 109.25(6) 1_555 1_555 1_555 yes
H(25B) C(25) H(25C) 105.27(6) 1_555 1_555 1_555 yes
C(18) C(26) H(26A) 110.82(5) 1_555 1_555 1_555 yes
C(18) C(26) H(26B) 112.66(6) 1_555 1_555 1_555 yes
C(18) C(26) H(26C) 111.13(6) 1_555 1_555 1_555 yes
H(26A) C(26) H(26B) 107.30(6) 1_555 1_555 1_555 yes
H(26A) C(26) H(26C) 107.83(6) 1_555 1_555 1_555 yes
H(26B) C(26) H(26C) 106.87(6) 1_555 1_555 1_555 yes

loop_
_geom_bond_atom_site_label_1
_geom_bond_atom_site_label_2
_geom_bond_distance
_geom_bond_site_symmetry_1
_geom_bond_site_symmetry_2
_geom_bond_publ_flag
O(1) C(23) 1.3412(13) 1_555 1_555 yes
O(2) C(23) 1.212(2) 1_555 1_555 yes
N(1) C(1) 1.3351(17) 1_555 1_555 yes
N(1) C(5) 1.3357(14) 1_555 1_555 yes
C(1) C(2) 1.3922(13) 1_555 1_555 yes
C(1) H(1) 1.0830(9) 1_555 1_555 yes
C(2) C(3) 1.3905(11) 1_555 1_555 yes
C(2) H(2) 1.0830(9) 1_555 1_555 yes
C(3) C(4) 1.4007(10) 1_555 1_555 yes
C(3) H(3) 1.0830(8) 1_555 1_555 yes
C(4) C(5) 1.4014(10) 1_555 1_555 yes
C(4) C(6) 1.4702(9) 1_555 1_555 yes
C(5) H(5) 1.0830(8) 1_555 1_555 yes
C(6) C(7) 1.3489(9) 1_555 1_555 yes
C(6) C(10) 1.5357(8) 1_555 1_555 yes
C(7) C(8) 1.5144(10) 1_555 1_555 yes
C(7) H(7) 1.0820(7) 1_555 1_555 yes
C(8) C(9) 1.5353(8) 1_555 1_555 yes
C(9) C(14) 1.5232(8) 1_555 1_555 yes
C(10) C(11) 1.5281(8) 1_555 1_555 yes
C(11) C(12) 1.5364(8) 1_555 1_555 yes
C(14) C(15) 1.5314(8) 1_555 1_555 yes
C(15) C(16) 1.4968(9) 1_555 1_555 yes
C(16) C(17) 1.3403(9) 1_555 1_555 yes
C(16) H(16) 1.0820(6) 1_555 1_555 yes
C(17) C(18) 1.5249(8) 1_555 1_555 yes
C(17) C(22) 1.5119(9) 1_555 1_555 yes
C(18) C(26) 1.5390(9) 1_555 1_555 yes
C(19) C(20) 1.5278(9) 1_555 1_555 yes
C(20) C(21) 1.5199(10) 1_555 1_555 yes
C(21) C(22) 1.5194(11) 1_555 1_555 yes
C(23) C(24) 1.4980(13) 1_555 1_555 yes
C(24) H(24A) 1.0770(14) 1_555 1_555 yes
C(24) H(24B) 1.0770(12) 1_555 1_555 yes
C(24) H(24C) 1.0770(13) 1_555 1_555 yes
C(25) H(25A) 1.0770(7) 1_555 1_555 yes
C(25) H(25B) 1.0770(7) 1_555 1_555 yes
C(25) H(25C) 1.0770(7) 1_555 1_555 yes
C(26) H(26A) 1.0770(7) 1_555 1_555 yes
C(26) H(26B) 1.0770(7) 1_555 1_555 yes
C(26) H(26C) 1.0770(7) 1_555 1_555 yes

_cod_database_fobs_code 2108690
